data_4116755
loop_
_publ_author_name
'Aya Tanatani'
'Kentaro Yamaguchi'
'Isao Azumaya'
'Ryuuta Fukutomi'
'Koichi Shudo'
'Hiroyuki Kagechika'

_publ_section_title
;
 N-Methylated Diphenylguanidines: Conformations, Propeller-Type Molecular
 Chirality, and Construction of Water-Soluble Oligomers with Multilayered
 Aromatic Structures
;
_journal_name_full 'Journal of the American Chemical Society'
_journal_page_first 6433
_journal_page_last 6442
_journal_paper_doi 10.1021/ja9806534
_journal_volume 120
_journal_year 1998
_chemical_formula_sum 'C17 H24 I N3 O'
_chemical_formula_weight 413.30
_space_group_IT_number 19
_symmetry_cell_setting orthorhombic
_symmetry_Int_Tables_number 19
_symmetry_space_group_name_Hall 'P 2ac 2ab'
_symmetry_space_group_name_H-M 'P 21 21 21'
_audit_creation_date 'Wed Dec 24 16:18:25 1997'
_audit_creation_method 'from TEXRAY.INF file'
_cell_angle_alpha 90
_cell_angle_beta 90
_cell_angle_gamma 90
_cell_formula_units_Z 4
_cell_length_a 12.044(2)
_cell_length_b 14.786(4)
_cell_length_c 10.444(1)
_cell_measurement_reflns_used 20
_cell_measurement_temperature 296.2
_cell_measurement_theta_max 28.0
_cell_measurement_theta_min 26.9
_cell_volume 1859.9(6)
_computing_cell_refinement 'MSC/AFC Diffractometer Control'
_computing_data_collection 'MSC/AFC Diffractometer Control'
_computing_data_reduction teXsan
_computing_publication_material teXsan
_computing_structure_refinement teXsan
_diffrn_ambient_temperature 296.2
_diffrn_measurement_device 'Rigaku AFC5S'
_diffrn_measurement_method \w-2\q
_diffrn_orient_matrix_UB_11 -0.03748
_diffrn_orient_matrix_UB_12 0.00156
_diffrn_orient_matrix_UB_13 -0.08541
_diffrn_orient_matrix_UB_21 -0.07114
_diffrn_orient_matrix_UB_22 0.01810
_diffrn_orient_matrix_UB_23 0.04219
_diffrn_orient_matrix_UB_31 0.02069
_diffrn_orient_matrix_UB_32 0.06514
_diffrn_orient_matrix_UB_33 -0.00960
_diffrn_radiation_detector 'scintillation counter'
_diffrn_radiation_monochromator graphite
_diffrn_radiation_source 'Rigaku sealed tube'
_diffrn_radiation_type 'Cu K\a'
_diffrn_radiation_wavelength 1.5418
_diffrn_reflns_av_R_equivalents 0.063
_diffrn_reflns_av_sigmaI/netI 0.062
_diffrn_reflns_limit_h_max 14
_diffrn_reflns_limit_h_min -14
_diffrn_reflns_limit_k_max 17
_diffrn_reflns_limit_k_min -17
_diffrn_reflns_limit_l_max 12
_diffrn_reflns_limit_l_min -12
_diffrn_reflns_number 3867
_diffrn_reflns_reduction_process 'Lp corrections applied'
_diffrn_reflns_theta_max 67.59
_diffrn_reflns_theta_min 2.99
_diffrn_standards_decay_% 0.07
_diffrn_standards_interval_count 150
_diffrn_standards_number 3
_exptl_absorpt_coefficient_mu 13.560
_exptl_absorpt_correction_type none
_exptl_crystal_colour colorless
_exptl_crystal_density_diffrn 1.476
_exptl_crystal_description prismatic
_exptl_crystal_F_000 832.00
_exptl_crystal_size_max 0.400
_exptl_crystal_size_mid 0.300
_exptl_crystal_size_min 0.200
_refine_diff_density_max 1.38
_refine_diff_density_min -1.99
_refine_ls_extinction_coef 0.022(1)
_refine_ls_extinction_method 'Zachariasen(1967) type 2 gaussian isotropic'
_refine_ls_goodness_of_fit_obs 2.790
_refine_ls_hydrogen_treatment noref
_refine_ls_matrix_type full
_refine_ls_number_constraints 0
_refine_ls_number_parameters 200
_refine_ls_number_reflns 3283
_refine_ls_number_restraints 0
_refine_ls_R_factor_obs 0.0627
_refine_ls_shift/esd_max 0.1670
_refine_ls_shift/esd_mean 0.0330
_refine_ls_structure_factor_coef F
_refine_ls_weighting_details 'w = 1/[\s^2^(Fo) + 0.00010|Fo|^2^]'
_refine_ls_weighting_scheme calc
_refine_ls_wR_factor_obs 0.0749
_reflns_number_observed 3283
_reflns_number_total 1935
_reflns_observed_criterion >3.0sigma(I)
_cod_data_source_file ja9806534_09.cif
_cod_data_source_block Compound_6_(-)-Crystal
_cod_depositor_comments
;
The following automatic conversions were performed:

'_refine_ls_weighting_scheme' value 'w = 1/[\s^2^(Fo) +
0.00010|Fo|^2^]' was changed to 'calc'. New tag
'_refine_ls_weighting_details' was created. The value of the new tag
was set to 'w = 1/[\s^2^(Fo) + 0.00010|Fo|^2^]'.

Automatic conversion script
Id: cif_fix_values 3143 2015-03-26 13:38:13Z robertas 
;
_cod_original_cell_volume 1860.0(5)
_cod_original_sg_symbol_H-M 'P 21 21 21 '
_cod_original_formula_sum 'C17 H24 I N3 O '
_cod_database_code 4116755

loop_
_symmetry_equiv_pos_as_xyz
x,y,z
1/2-x,-y,1/2+z
1/2+x,1/2-y,-z
-x,1/2+y,1/2-z

loop_
_atom_site_aniso_label
_atom_site_aniso_U_11
_atom_site_aniso_U_22
_atom_site_aniso_U_33
_atom_site_aniso_U_12
_atom_site_aniso_U_13
_atom_site_aniso_U_23
I(1) 0.0378(2) 0.0508(2) 0.0386(2) -0.0022(2) -0.0059(2) -0.0073(2)
O(1) 0.060(3) 0.060(3) 0.064(4) -0.015(3) 0.020(3) 0.002(3)
N(1) 0.026(3) 0.043(3) 0.028(3) -0.003(2) -0.012(2) 0.004(2)
N(2) 0.026(2) 0.023(2) 0.023(2) -0.006(2) -0.003(2) 0.001(2)
N(3) 0.024(2) 0.040(3) 0.024(2) 0.009(2) -0.011(2) -0.010(2)
C(1) 0.014(2) 0.039(3) 0.018(2) -0.008(2) -0.003(3) -0.006(2)
C(2) 0.056(5) 0.063(6) 0.050(5) -0.005(4) 0.000(4) 0.038(4)
C(3) 0.038(4) 0.046(4) 0.057(5) 0.022(3) -0.006(3) 0.001(4)
C(4) 0.041(3) 0.024(2) 0.029(3) -0.005(3) 0.008(3) 0.003(3)
C(5) 0.016(3) 0.024(3) 0.022(2) -0.001(2) -0.005(2) 0.000(2)
C(6) 0.031(4) 0.031(3) 0.032(3) -0.008(3) 0.012(3) 0.001(2)
C(7) 0.055(5) 0.055(5) 0.026(3) 0.007(3) 0.007(4) -0.006(3)
C(8) 0.048(4) 0.048(4) 0.037(3) 0.014(3) -0.019(3) -0.016(4)
C(9) 0.029(3) 0.038(4) 0.059(4) -0.011(3) -0.002(3) -0.024(3)
C(10) 0.020(3) 0.032(3) 0.034(3) -0.013(2) 0.006(3) 0.003(2)
C(11) 0.042(4) 0.091(6) 0.029(3) 0.012(4) -0.022(3) -0.028(4)
C(12) 0.021(2) 0.035(3) 0.021(3) 0.003(2) 0.003(2) -0.004(2)
C(13) 0.026(3) 0.039(3) 0.038(3) -0.001(2) -0.011(3) -0.008(3)
C(14) 0.022(3) 0.048(4) 0.047(4) -0.001(2) -0.001(3) -0.002(3)
C(15) 0.034(3) 0.057(4) 0.026(3) 0.027(3) 0.008(2) 0.003(3)
C(16) 0.044(3) 0.041(4) 0.062(5) 0.011(3) 0.020(3) -0.012(4)
C(17) 0.036(3) 0.039(3) 0.055(4) -0.007(3) 0.007(3) -0.030(4)

loop_
_atom_site_label
_atom_site_fract_x
_atom_site_fract_y
_atom_site_fract_z
_atom_site_U_iso_or_equiv
_atom_site_thermal_displace_type
_atom_site_calc_flag
_atom_site_occupancy
I(1) -1.30469(4) -0.46405(3) -0.34451(4) 0.0424(1) Uani d 1.00
O(1) -0.7643(4) -0.1533(3) -0.3587(5) 0.061(2) Uani d 1.00
N(1) -1.0522(4) -0.2727(4) -0.3806(5) 0.032(1) Uani d 1.00
N(2) -1.0055(4) -0.3746(3) -0.2206(4) 0.024(1) Uani d 1.00
N(3) -0.9563(4) -0.4021(4) -0.4316(5) 0.029(1) Uani d 1.00
C(1) -1.0043(4) -0.3484(4) -0.3435(6) 0.024(1) Uani d 1.00
C(2) -1.0081(7) -0.2209(5) -0.4930(8) 0.057(3) Uani d 1.00
C(3) -1.1429(6) -0.2315(5) -0.3121(7) 0.047(2) Uani d 1.00
C(4) -1.0076(5) -0.4708(4) -0.1843(5) 0.031(1) Uani d 1.00
C(5) -0.9968(4) -0.3123(4) -0.1151(5) 0.021(1) Uani d 1.00
C(6) -1.0599(5) -0.3219(4) -0.0058(6) 0.031(2) Uani d 1.00
C(7) -1.0430(7) -0.2657(5) 0.0995(7) 0.045(2) Uani d 1.00
C(8) -0.9642(6) -0.1994(5) 0.0942(7) 0.044(2) Uani d 1.00
C(9) -0.9047(5) -0.1855(5) -0.0159(7) 0.042(2) Uani d 1.00
C(10) -0.9185(5) -0.2404(4) -0.1206(6) 0.029(2) Uani d 1.00
C(11) -1.0085(6) -0.4174(6) -0.5585(6) 0.054(2) Uani d 1.00
C(12) -0.8520(5) -0.4454(4) -0.4056(5) 0.026(1) Uani d 1.00
C(13) -0.7678(5) -0.3993(4) -0.3443(7) 0.034(2) Uani d 1.00
C(14) -0.6661(5) -0.4418(4) -0.3220(7) 0.039(2) Uani d 1.00
C(15) -0.6477(5) -0.5253(5) -0.3634(6) 0.039(2) Uani d 1.00
C(16) -0.7290(6) -0.5734(5) -0.4222(8) 0.049(2) Uani d 1.00
C(17) -0.8336(5) -0.5349(5) -0.4479(7) 0.044(2) Uani d 1.00
H(1) -1.0166 -0.2642 -0.5701 0.0709 Uiso calc 1.00
H(2) -0.9340 -0.2104 -0.4853 0.0709 Uiso calc 1.00
H(3) -1.0505 -0.1709 -0.5147 0.0709 Uiso calc 1.00
H(4) -1.1745 -0.1779 -0.3407 0.0616 Uiso calc 1.00
H(5) -1.1232 -0.2220 -0.2197 0.0616 Uiso calc 1.00
H(6) -1.2074 -0.2757 -0.3025 0.0616 Uiso calc 1.00
H(7) -1.0199 -0.5097 -0.2554 0.0367 Uiso calc 1.00
H(8) -1.0759 -0.4785 -0.1292 0.0367 Uiso calc 1.00
H(9) -0.9477 -0.4872 -0.1366 0.0367 Uiso calc 1.00
H(10) -1.1216 -0.3669 -0.0026 0.0388 Uiso calc 1.00
H(11) -1.0840 -0.2762 0.1790 0.0596 Uiso calc 1.00
H(12) -0.9495 -0.1637 0.1719 0.0403 Uiso calc 1.00
H(13) -0.8507 -0.1405 -0.0122 0.0527 Uiso calc 1.00
H(14) -0.8742 -0.2267 -0.1965 0.0323 Uiso calc 1.00
H(15) -0.9605 -0.3917 -0.6270 0.0827 Uiso calc 1.00
H(16) -1.0767 -0.3836 -0.5637 0.0827 Uiso calc 1.00
H(17) -1.0207 -0.4776 -0.5776 0.0827 Uiso calc 1.00
H(18) -0.7839 -0.3335 -0.3126 0.0468 Uiso calc 1.00
H(19) -0.6012 -0.4055 -0.3070 0.0701 Uiso calc 1.00
H(20) -0.5814 -0.5522 -0.3269 0.0570 Uiso calc 1.00
H(21) -0.7117 -0.6356 -0.4586 0.0626 Uiso calc 1.00
H(22) -0.8915 -0.5734 -0.4884 0.0435 Uiso calc 1.00

loop_
_atom_type_symbol
_atom_type_oxidation_number
_atom_type_number_in_cell
_atom_type_scat_dispersion_real
_atom_type_scat_dispersion_imag
_atom_type_scat_source
C 0 68 0.018 0.009
;International Tables for Crystallography
(1992, Vol. C, Tables 4.2.6.8 and 6.1.1.1)
;
H 0 96 0.000 0.000
;International Tables for Crystallography
(1992, Vol. C, Table 6.1.1.2)
;
N 0 12 0.031 0.018
;International Tables for Crystallography
(1992, Vol. C, Tables 4.2.6.8 and 6.1.1.1)
;
I 0 4 -0.326 6.836
;International Tables for Crystallography
(1992, Vol. C, Tables 4.2.6.8 and 6.1.1.1)
;
O 0 4 0.049 0.032
;International Tables for Crystallography
(1992, Vol. C, Tables 4.2.6.8 and 6.1.1.1)
;

loop_
_geom_angle_atom_site_label_1
_geom_angle_atom_site_label_2
_geom_angle_atom_site_label_3
_geom_angle
_geom_angle_site_symmetry_1
_geom_angle_site_symmetry_2
_geom_angle_site_symmetry_3
_geom_angle_publ_flag
C(1) N(1) C(2) 120.6(10) 1_555 1_555 1_555 yes
C(1) N(1) C(3) 123.1(9) 1_555 1_555 1_555 yes
C(2) N(1) C(3) 116.2(10) 1_555 1_555 1_555 yes
C(1) N(2) C(4) 121.7(8) 1_555 1_555 1_555 yes
C(1) N(2) C(5) 123.2(8) 1_555 1_555 1_555 yes
C(4) N(2) C(5) 115.0(7) 1_555 1_555 1_555 yes
C(1) N(3) C(11) 121.2(9) 1_555 1_555 1_555 yes
C(1) N(3) C(12) 120.6(8) 1_555 1_555 1_555 yes
C(11) N(3) C(12) 118.1(8) 1_555 1_555 1_555 yes
N(1) C(1) N(2) 121.4(9) 1_555 1_555 1_555 yes
N(1) C(1) N(3) 119.3(10) 1_555 1_555 1_555 yes
N(2) C(1) N(3) 119.3(9) 1_555 1_555 1_555 yes
N(1) C(2) H(1) 105.0(10) 1_555 1_555 1_555 no
N(1) C(2) H(2) 111(1) 1_555 1_555 1_555 no
N(1) C(2) H(3) 113(1) 1_555 1_555 1_555 no
H(1) C(2) H(2) 105(1) 1_555 1_555 1_555 no
H(1) C(2) H(3) 104(1) 1_555 1_555 1_555 no
H(2) C(2) H(3) 115(1) 1_555 1_555 1_555 no
N(1) C(3) H(4) 120(1) 1_555 1_555 1_555 no
N(1) C(3) H(5) 110.9(9) 1_555 1_555 1_555 no
N(1) C(3) H(6) 110(1) 1_555 1_555 1_555 no
H(4) C(3) H(5) 106(1) 1_555 1_555 1_555 no
H(4) C(3) H(6) 105(1) 1_555 1_555 1_555 no
H(5) C(3) H(6) 100(1) 1_555 1_555 1_555 no
N(2) C(4) H(7) 112.7(9) 1_555 1_555 1_555 no
N(2) C(4) H(8) 105.7(9) 1_555 1_555 1_555 no
N(2) C(4) H(9) 112.6(9) 1_555 1_555 1_555 no
H(7) C(4) H(8) 104.5(9) 1_555 1_555 1_555 no
H(7) C(4) H(9) 112(1) 1_555 1_555 1_555 no
H(8) C(4) H(9) 107.7(9) 1_555 1_555 1_555 no
N(2) C(5) C(6) 121.9(8) 1_555 1_555 1_555 yes
N(2) C(5) C(10) 119.7(8) 1_555 1_555 1_555 yes
C(6) C(5) C(10) 118.4(9) 1_555 1_555 1_555 yes
C(5) C(6) C(7) 120.8(10) 1_555 1_555 1_555 yes
C(5) C(6) H(10) 120.4(10) 1_555 1_555 1_555 no
C(7) C(6) H(10) 118(1) 1_555 1_555 1_555 no
C(6) C(7) C(8) 119(1) 1_555 1_555 1_555 yes
C(6) C(7) H(11) 120(1) 1_555 1_555 1_555 no
C(8) C(7) H(11) 120(1) 1_555 1_555 1_555 no
C(7) C(8) C(9) 120(1) 1_555 1_555 1_555 yes
C(7) C(8) H(12) 118(1) 1_555 1_555 1_555 no
C(9) C(8) H(12) 121(1) 1_555 1_555 1_555 no
C(8) C(9) C(10) 121.1(10) 1_555 1_555 1_555 yes
C(8) C(9) H(13) 115(1) 1_555 1_555 1_555 no
C(10) C(9) H(13) 122(1) 1_555 1_555 1_555 no
C(5) C(10) C(9) 119.4(9) 1_555 1_555 1_555 yes
C(5) C(10) H(14) 123.3(10) 1_555 1_555 1_555 no
C(9) C(10) H(14) 117.2(10) 1_555 1_555 1_555 no
N(3) C(11) H(15) 109(1) 1_555 1_555 1_555 no
N(3) C(11) H(16) 109.4(10) 1_555 1_555 1_555 no
N(3) C(11) H(17) 114(1) 1_555 1_555 1_555 no
H(15) C(11) H(16) 104(1) 1_555 1_555 1_555 no
H(15) C(11) H(17) 107(1) 1_555 1_555 1_555 no
H(16) C(11) H(17) 110(1) 1_555 1_555 1_555 no
N(3) C(12) C(13) 120.7(9) 1_555 1_555 1_555 yes
N(3) C(12) C(17) 119.7(9) 1_555 1_555 1_555 yes
C(13) C(12) C(17) 119.5(9) 1_555 1_555 1_555 yes
C(12) C(13) C(14) 119.9(10) 1_555 1_555 1_555 yes
C(12) C(13) H(18) 118.0(9) 1_555 1_555 1_555 no
C(14) C(13) H(18) 122.0(10) 1_555 1_555 1_555 no
C(13) C(14) C(15) 120(1) 1_555 1_555 1_555 yes
C(13) C(14) H(19) 119(1) 1_555 1_555 1_555 no
C(15) C(14) H(19) 115(1) 1_555 1_555 1_555 no
C(14) C(15) C(16) 120(1) 1_555 1_555 1_555 yes
C(14) C(15) H(20) 113(1) 1_555 1_555 1_555 no
C(16) C(15) H(20) 123(1) 1_555 1_555 1_555 no
C(15) C(16) C(17) 121(1) 1_555 1_555 1_555 yes
C(15) C(16) H(21) 119(1) 1_555 1_555 1_555 no
C(17) C(16) H(21) 118(1) 1_555 1_555 1_555 no
C(12) C(17) C(16) 117(1) 1_555 1_555 1_555 yes
C(12) C(17) H(22) 123(1) 1_555 1_555 1_555 no
C(16) C(17) H(22) 118(1) 1_555 1_555 1_555 no

loop_
_geom_bond_atom_site_label_1
_geom_bond_atom_site_label_2
_geom_bond_distance
_geom_bond_site_symmetry_1
_geom_bond_site_symmetry_2
_geom_bond_publ_flag
N(1) C(1) 1.32(1) 1_555 1_555 yes
N(1) C(2) 1.50(1) 1_555 1_555 yes
N(1) C(3) 1.44(1) 1_555 1_555 yes
N(2) C(1) 1.34(1) 1_555 1_555 yes
N(2) C(4) 1.47(1) 1_555 1_555 yes
N(2) C(5) 1.44(1) 1_555 1_555 yes
N(3) C(1) 1.35(1) 1_555 1_555 yes
N(3) C(11) 1.48(1) 1_555 1_555 yes
N(3) C(12) 1.44(1) 1_555 1_555 yes
C(5) C(6) 1.38(1) 1_555 1_555 yes
C(5) C(10) 1.42(1) 1_555 1_555 yes
C(6) C(7) 1.39(1) 1_555 1_555 yes
C(7) C(8) 1.37(2) 1_555 1_555 yes
C(8) C(9) 1.37(2) 1_555 1_555 yes
C(9) C(10) 1.37(1) 1_555 1_555 yes
C(12) C(13) 1.38(1) 1_555 1_555 yes
C(12) C(17) 1.41(1) 1_555 1_555 yes
C(13) C(14) 1.40(1) 1_555 1_555 yes
C(14) C(15) 1.33(2) 1_555 1_555 yes
C(15) C(16) 1.36(2) 1_555 1_555 yes
C(16) C(17) 1.41(2) 1_555 1_555 yes
